data_4107726
loop_
_publ_author_name
'Debabrata Maiti'
'Amy A. Narducci Sarjeant'
'Shinobu Itoh'
'Kenneth D. Karlin'

_publ_section_title
;
 Suggestion of an Organometallic Intermediate in an Intramolecular
 Dechlorination Reaction Involving Copper(I) and a ArCH2Cl Moiety
;
_journal_name_full 'Journal of the American Chemical Society'
_journal_page_first 5644
_journal_page_last 5645
_journal_paper_doi 10.1021/ja800795b
_journal_volume 130
_journal_year 2008
_chemical_formula_moiety 'C19 H19 Cl2 Cu N4, Cl O4'
_chemical_formula_sum 'C19 H19 Cl3 Cu N4 O4'
_chemical_formula_weight 537.27
_chemical_name_systematic
; 
 ? 
;
_space_group_IT_number 14
_symmetry_cell_setting monoclinic
_symmetry_space_group_name_Hall '-P 2yn'
_symmetry_space_group_name_H-M 'P 1 21/n 1'
_atom_sites_solution_hydrogens geom
_atom_sites_solution_primary direct
_atom_sites_solution_secondary difmap
_audit_creation_date
;
'Fri Sep 15 11:40:48 2006'
;
_audit_creation_method SHELXL-97
_cell_angle_alpha 90.00
_cell_angle_beta 101.033(15)
_cell_angle_gamma 90.00
_cell_formula_units_Z 4
_cell_length_a 8.4827(9)
_cell_length_b 13.8667(17)
_cell_length_c 18.602(6)
_cell_measurement_reflns_used 7851
_cell_measurement_theta_max 27.4997
_cell_measurement_theta_min 3.8177
_cell_volume 2147.7(8)
_computing_cell_refinement 'Oxford Diffraction CrysAlis RED'
_computing_data_collection 'Oxford Diffraction CrysAlis CCD'
_computing_data_reduction 'Oxford Diffraction CrysAlis RED'
_computing_molecular_graphics 'Sheldrick, G.M. (2000). SHELXTL v6.10.'
_computing_publication_material 'Sheldrick, G.M. (2000). SHELXTL v6.10.'
_computing_structure_refinement 'Sheldrick, G.M. (2000). SHELXTL v6.10.'
_computing_structure_solution 'Sheldrick, G.M. (2000). SHELXTL v6.10.'
_diffrn_ambient_temperature 110
_diffrn_detector_area_resol_mean 15.9890
_diffrn_measured_fraction_theta_full 0.992
_diffrn_measured_fraction_theta_max 0.992
_diffrn_measurement_details 'see scan set'
_diffrn_measurement_device Kappa
_diffrn_measurement_device_type Xcalibur3
_diffrn_measurement_method ' omega scans'
_diffrn_orient_matrix_UB_11 -0.0019872481
_diffrn_orient_matrix_UB_12 0.0509634564
_diffrn_orient_matrix_UB_13 -0.0035278298
_diffrn_orient_matrix_UB_21 -0.0834232818
_diffrn_orient_matrix_UB_22 -0.0021202252
_diffrn_orient_matrix_UB_23 -0.0151822731
_diffrn_orient_matrix_UB_31 -0.0179433970
_diffrn_orient_matrix_UB_32 0.0041641421
_diffrn_orient_matrix_UB_33 0.0356287168
_diffrn_radiation_monochromator graphite
_diffrn_radiation_source 'Enhance (Mo) X-ray Source'
_diffrn_radiation_type 'Mo K\a'
_diffrn_radiation_wavelength 0.71073
_diffrn_reflns_av_R_equivalents 0.0336
_diffrn_reflns_av_sigmaI/netI 0.0425
_diffrn_reflns_limit_h_max 10
_diffrn_reflns_limit_h_min -11
_diffrn_reflns_limit_k_max 18
_diffrn_reflns_limit_k_min -18
_diffrn_reflns_limit_l_max 24
_diffrn_reflns_limit_l_min -23
_diffrn_reflns_number 15318
_diffrn_reflns_resolution_max 0.77
_diffrn_reflns_theta_full 27.48
_diffrn_reflns_theta_max 27.48
_diffrn_reflns_theta_min 3.82
_diffrn_source_current 40
_diffrn_source_power 2
_diffrn_source_voltage 50
_diffrn_standards_interval_count 2
_diffrn_standards_interval_time 50
_exptl_absorpt_coefficient_mu 1.425
_exptl_absorpt_correction_T_max 0.903
_exptl_absorpt_correction_T_min 0.611
_exptl_absorpt_correction_type analytical
_exptl_absorpt_process_details
;
CrysAlis RED, Oxford Diffraction Ltd.,
Version 1.171.31.5 (release 28-08-2006 CrysAlis171 .NET)
(compiled Aug 28 2006,13:05:05)
Analytical numeric absorption correction using a multifaceted crystal
            model based on expressions derived by R.C. Clark & J.S. Reid.
(Clark, R. C. & Reid, J. S. (1995). Acta Cryst. A51, 887-897)
;
_exptl_crystal_colour blue
_exptl_crystal_density_diffrn 1.662
_exptl_crystal_description prism
_exptl_crystal_F_000 1092
_exptl_crystal_size_max 0.6182
_exptl_crystal_size_mid 0.1606
_exptl_crystal_size_min 0.0789
_refine_diff_density_max 0.746
_refine_diff_density_min -0.591
_refine_diff_density_rms 0.089
_refine_ls_extinction_method none
_refine_ls_goodness_of_fit_ref 1.093
_refine_ls_hydrogen_treatment constr
_refine_ls_matrix_type full
_refine_ls_number_parameters 289
_refine_ls_number_reflns 4877
_refine_ls_number_restraints 0
_refine_ls_restrained_S_all 1.093
_refine_ls_R_factor_all 0.0580
_refine_ls_R_factor_gt 0.0374
_refine_ls_shift/su_max 0.001
_refine_ls_shift/su_mean 0.000
_refine_ls_structure_factor_coef Fsqd
_refine_ls_weighting_details 'calc w=1/[\s^2^(Fo^2^)+(0.0639P)^2^+0.0000P] where P=(Fo^2^+2Fc^2^)/3'
_refine_ls_weighting_scheme calc
_refine_ls_wR_factor_gt 0.1003
_refine_ls_wR_factor_ref 0.1107
_reflns_number_gt 3520
_reflns_number_total 4877
_reflns_threshold_expression >2sigma(I)
_cod_data_source_file ja800795b-file002.cif
_cod_data_source_block x0284
_cod_original_sg_symbol_H-M 'P 1 21/n 1 '
_cod_database_code 4107726
_audit_creation_method_reference
;
CrysAlis RED, Oxford Diffraction Ltd.,
Version 1.171.31.5 (release 28-08-2006 CrysAlis171 .NET)
(compiled Aug 28 2006,13:05:05)
;
_computing_data_collection_reference
;
CrysAlis CCD, Oxford Diffraction Ltd.,
Version 1.171.31.5 (release 28-08-2006 CrysAlis171 .NET)
(compiled Aug 28 2006,13:05:05)
;
_computing_cell_refinment_reference
;
CrysAlis RED, Oxford Diffraction Ltd.,
Version 1.171.31.5 (release 28-08-2006 CrysAlis171 .NET)
(compiled Aug 28 2006,13:05:05)
;
_computing_data_reduction_reference
;
CrysAlis RED, Oxford Diffraction Ltd.,
Version 1.171.31.5 (release 28-08-2006 CrysAlis171 .NET)
(compiled Aug 28 2006,13:05:05)
;
_cell_measurement_resolution_max 0.77
_jhu_your_name_here 'Dr. Amy A Sarjeant'
_jhu_your_lab_here 'NCB 240'
_jhu_your_phone_number_here x6-8569
_jhu_your_email_here xray@jhu.edu
_jhu_institutional_source 'Karlin Lab'
_jhu_submitting_scientist 'Debabrata Maiti'
_jhu_scientist_phone x6-6161
_jhu_scientist_email dmaiti1@jhu.edu
_jhu_identifying_number x0284
_jhu_xray_labbook
;
;
_jhu_crystalization_labbook II-25
_jhu_crystalization_solvent
;
;
_jhu_crystalization_method
;
;
_jhu_diffraction_detector_distance 50
_jhu_quality_factor 1

loop_
_symmetry_equiv_pos_as_xyz
'x, y, z'
'-x+1/2, y+1/2, -z+1/2'
'-x, -y, -z'
'x-1/2, -y-1/2, z-1/2'

loop_
_atom_site_label
_atom_site_type_symbol
_atom_site_fract_x
_atom_site_fract_y
_atom_site_fract_z
_atom_site_U_iso_or_equiv
_atom_site_adp_type
_atom_site_occupancy
_atom_site_symmetry_multiplicity
_atom_site_calc_flag
_atom_site_refinement_flags
_atom_site_disorder_assembly
_atom_site_disorder_group
Cu1 Cu 0.98527(4) 0.85000(2) 0.008745(18) 0.01864(11) Uani 1 1 d . . .
Cl1 Cl 1.20315(8) 0.91287(5) -0.02567(4) 0.02509(17) Uani 1 1 d . . .
Cl2 Cl 1.33873(10) 0.66000(6) -0.03220(6) 0.0490(3) Uani 1 1 d . . .
N1 N 0.8250(3) 0.88898(16) -0.07951(12) 0.0184(5) Uani 1 1 d . . .
N2 N 0.7834(3) 0.81677(16) 0.04965(12) 0.0186(5) Uani 1 1 d . . .
N3 N 1.0892(3) 0.83107(16) 0.11444(13) 0.0223(5) Uani 1 1 d . . .
N4 N 0.9561(3) 0.69142(16) -0.02959(12) 0.0191(5) Uani 1 1 d . . .
C1 C 0.8593(3) 0.91722(19) -0.14427(15) 0.0224(6) Uani 1 1 d . . .
H1A H 0.9684 0.9203 -0.1496 0.027 Uiso 1 1 calc R . .
C2 C 0.7403(4) 0.9416(2) -0.20281(16) 0.0286(7) Uani 1 1 d . . .
H2A H 0.7673 0.9625 -0.2476 0.034 Uiso 1 1 calc R . .
C3 C 0.5820(4) 0.9355(2) -0.19578(17) 0.0310(7) Uani 1 1 d . . .
H3A H 0.4985 0.9519 -0.2356 0.037 Uiso 1 1 calc R . .
C4 C 0.5462(3) 0.9052(2) -0.12985(16) 0.0272(7) Uani 1 1 d . . .
H4A H 0.4377 0.8994 -0.1241 0.033 Uiso 1 1 calc R . .
C5 C 0.6703(3) 0.88343(19) -0.07266(15) 0.0197(6) Uani 1 1 d . . .
C6 C 0.6391(3) 0.8599(2) 0.00262(15) 0.0208(6) Uani 1 1 d . . .
H6A H 0.6089 0.9196 0.0259 0.025 Uiso 1 1 calc R . .
H6B H 0.5482 0.8142 -0.0019 0.025 Uiso 1 1 calc R . .
C7 C 0.8143(3) 0.8580(2) 0.12512(15) 0.0219(6) Uani 1 1 d . . .
H7A H 0.7395 0.8293 0.1540 0.026 Uiso 1 1 calc R . .
H7B H 0.7972 0.9286 0.1229 0.026 Uiso 1 1 calc R . .
C8 C 0.9858(3) 0.83564(19) 0.16079(15) 0.0224(6) Uani 1 1 d . . .
C9 C 1.0354(4) 0.8209(2) 0.23486(16) 0.0294(7) Uani 1 1 d . . .
H9A H 0.9608 0.8244 0.2669 0.035 Uiso 1 1 calc R . .
C10 C 1.1949(4) 0.8012(2) 0.26179(17) 0.0328(7) Uani 1 1 d . . .
H10A H 1.2319 0.7917 0.3128 0.039 Uiso 1 1 calc R . .
C11 C 1.3004(4) 0.7952(2) 0.21404(17) 0.0328(7) Uani 1 1 d . . .
H11A H 1.4104 0.7807 0.2317 0.039 Uiso 1 1 calc R . .
C12 C 1.2443(4) 0.8106(2) 0.14063(17) 0.0292(7) Uani 1 1 d . . .
H12A H 1.3169 0.8066 0.1077 0.035 Uiso 1 1 calc R . .
C13 C 0.7711(3) 0.70988(19) 0.05403(15) 0.0219(6) Uani 1 1 d . . .
H13A H 0.6579 0.6925 0.0540 0.026 Uiso 1 1 calc R . .
H13B H 0.8361 0.6880 0.1012 0.026 Uiso 1 1 calc R . .
C14 C 0.8258(3) 0.65668(19) -0.00702(15) 0.0210(6) Uani 1 1 d . . .
C15 C 0.7525(3) 0.5715(2) -0.03325(16) 0.0246(6) Uani 1 1 d . . .
H15A H 0.6583 0.5500 -0.0175 0.030 Uiso 1 1 calc R . .
C16 C 0.8185(3) 0.5179(2) -0.08283(17) 0.0270(7) Uani 1 1 d . . .
H16A H 0.7705 0.4589 -0.1016 0.032 Uiso 1 1 calc R . .
C17 C 0.9546(3) 0.5515(2) -0.10452(16) 0.0263(6) Uani 1 1 d . . .
H17A H 1.0036 0.5149 -0.1374 0.032 Uiso 1 1 calc R . .
C18 C 1.0199(3) 0.6395(2) -0.07795(16) 0.0240(6) Uani 1 1 d . . .
C19 C 1.1653(4) 0.6791(2) -0.10247(18) 0.0310(7) Uani 1 1 d . . .
H19A H 1.1509 0.7489 -0.1127 0.037 Uiso 1 1 calc R . .
H19B H 1.1798 0.6465 -0.1481 0.037 Uiso 1 1 calc R . .
Cl3 Cl 0.14053(8) 0.91077(5) -0.29427(4) 0.02646(18) Uani 1 1 d . . .
O2 O -0.0060(3) 0.8921(3) -0.34261(19) 0.0827(11) Uani 1 1 d . A .
O3 O 0.1995(3) 0.8208(2) -0.26607(17) 0.0623(8) Uani 1 1 d . A .
O4 O 0.2508(3) 0.95338(18) -0.33387(13) 0.0424(6) Uani 1 1 d . A .
O5 O 0.1521(9) 0.9668(8) -0.2276(5) 0.051(2) Uani 0.57 1 d P A 1
O5' O 0.0802(13) 0.9792(10) -0.2503(7) 0.057(3) Uani 0.43 1 d P A 2

loop_
_atom_site_aniso_label
_atom_site_aniso_U_11
_atom_site_aniso_U_22
_atom_site_aniso_U_33
_atom_site_aniso_U_23
_atom_site_aniso_U_13
_atom_site_aniso_U_12
Cu1 0.01747(19) 0.01916(18) 0.01950(19) 0.00139(14) 0.00403(13) -0.00338(13)
Cl1 0.0211(3) 0.0242(4) 0.0311(4) 0.0001(3) 0.0079(3) -0.0058(3)
Cl2 0.0216(4) 0.0327(5) 0.0880(8) 0.0026(4) -0.0011(4) -0.0028(3)
N1 0.0206(12) 0.0154(11) 0.0194(12) 0.0007(9) 0.0043(9) -0.0019(9)
N2 0.0205(12) 0.0173(11) 0.0186(12) 0.0019(9) 0.0051(9) -0.0006(9)
N3 0.0219(12) 0.0216(12) 0.0222(13) -0.0007(10) 0.0010(10) -0.0009(9)
N4 0.0184(11) 0.0177(11) 0.0212(12) -0.0012(10) 0.0034(9) -0.0012(9)
C1 0.0257(15) 0.0209(14) 0.0224(15) -0.0035(12) 0.0090(12) -0.0040(11)
C2 0.0374(18) 0.0298(16) 0.0192(15) 0.0024(13) 0.0070(13) -0.0011(13)
C3 0.0265(16) 0.0383(18) 0.0256(16) 0.0085(14) -0.0018(12) 0.0027(13)
C4 0.0222(15) 0.0337(17) 0.0243(16) 0.0012(13) 0.0004(12) 0.0013(13)
C5 0.0193(14) 0.0165(13) 0.0238(15) -0.0004(11) 0.0049(11) 0.0001(11)
C6 0.0175(13) 0.0243(14) 0.0213(14) 0.0028(12) 0.0055(11) -0.0005(11)
C7 0.0240(15) 0.0225(14) 0.0200(14) -0.0008(12) 0.0065(11) 0.0002(11)
C8 0.0275(15) 0.0162(14) 0.0222(14) -0.0014(11) 0.0017(12) -0.0007(11)
C9 0.0369(18) 0.0262(15) 0.0245(16) -0.0010(13) 0.0043(14) -0.0032(13)
C10 0.0416(19) 0.0275(17) 0.0251(16) -0.0001(13) -0.0044(14) -0.0038(14)
C11 0.0297(17) 0.0283(17) 0.0359(18) 0.0019(14) -0.0054(14) 0.0000(13)
C12 0.0251(16) 0.0278(16) 0.0335(17) -0.0003(14) 0.0024(13) -0.0023(13)
C13 0.0232(14) 0.0202(14) 0.0238(15) 0.0027(12) 0.0082(12) -0.0016(11)
C14 0.0211(14) 0.0183(14) 0.0221(14) 0.0023(11) 0.0005(11) 0.0008(11)
C15 0.0187(14) 0.0221(14) 0.0323(17) 0.0033(12) 0.0028(12) -0.0014(11)
C16 0.0219(15) 0.0217(15) 0.0340(17) -0.0076(13) -0.0030(13) -0.0030(11)
C17 0.0261(15) 0.0247(15) 0.0265(15) -0.0070(13) 0.0013(12) 0.0038(12)
C18 0.0206(14) 0.0237(15) 0.0268(15) 0.0009(12) 0.0019(12) 0.0016(11)
C19 0.0258(16) 0.0290(16) 0.0386(18) -0.0064(14) 0.0075(14) -0.0001(13)
Cl3 0.0250(4) 0.0278(4) 0.0286(4) -0.0039(3) 0.0103(3) 0.0014(3)
O2 0.0293(15) 0.116(3) 0.091(2) 0.046(2) -0.0199(15) -0.0196(16)
O3 0.0578(18) 0.0438(16) 0.080(2) 0.0184(15) -0.0005(16) 0.0097(14)
O4 0.0441(14) 0.0492(15) 0.0393(14) -0.0109(12) 0.0212(11) -0.0149(12)
O5 0.069(6) 0.047(4) 0.046(5) -0.023(4) 0.034(4) -0.007(4)
O5' 0.087(9) 0.035(4) 0.066(9) -0.013(5) 0.056(7) 0.003(6)

loop_
_atom_type_symbol
_atom_type_description
_atom_type_scat_dispersion_real
_atom_type_scat_dispersion_imag
_atom_type_scat_source
C C 0.0033 0.0016 'International Tables Vol C Tables 4.2.6.8 and 6.1.1.4'
H H 0.0000 0.0000 'International Tables Vol C Tables 4.2.6.8 and 6.1.1.4'
N N 0.0061 0.0033 'International Tables Vol C Tables 4.2.6.8 and 6.1.1.4'
O O 0.0106 0.0060 'International Tables Vol C Tables 4.2.6.8 and 6.1.1.4'
Cl Cl 0.1484 0.1585 'International Tables Vol C Tables 4.2.6.8 and 6.1.1.4'
Cu Cu 0.3201 1.2651 'International Tables Vol C Tables 4.2.6.8 and 6.1.1.4'

loop_
_exptl_crystal_face_index_h
_exptl_crystal_face_index_k
_exptl_crystal_face_index_l
_exptl_crystal_face_perp_dist
1.00 -19.00 1.00 0.0740
9.00 0.00 12.00 0.0351
-3.00 17.00 13.00 0.1819
-8.00 -8.00 -11.00 0.0560
-3.00 19.00 -4.00 0.0662
-9.00 1.00 -12.00 0.0414
5.00 -1.00 -26.00 0.2954
-3.00 -12.00 21.00 0.1864

loop_
_geom_angle_atom_site_label_1
_geom_angle_atom_site_label_2
_geom_angle_atom_site_label_3
_geom_angle
N1 Cu1 N3 160.30(9)
N1 Cu1 N2 83.15(9)
N3 Cu1 N2 81.32(9)
N1 Cu1 Cl1 97.39(7)
N3 Cu1 Cl1 95.66(7)
N2 Cu1 Cl1 169.33(7)
N1 Cu1 N4 89.31(9)
N3 Cu1 N4 100.28(9)
N2 Cu1 N4 81.55(8)
Cl1 Cu1 N4 109.10(6)
C5 N1 C1 118.8(2)
C5 N1 Cu1 115.47(18)
C1 N1 Cu1 125.69(19)
C6 N2 C13 112.0(2)
C6 N2 C7 112.1(2)
C13 N2 C7 109.3(2)
C6 N2 Cu1 110.02(16)
C13 N2 Cu1 108.40(16)
C7 N2 Cu1 104.71(16)
C12 N3 C8 119.4(2)
C12 N3 Cu1 126.7(2)
C8 N3 Cu1 113.78(19)
C14 N4 C18 118.5(2)
C14 N4 Cu1 106.90(16)
C18 N4 Cu1 133.10(19)
N1 C1 C2 121.7(3)
N1 C1 H1A 119.1
C2 C1 H1A 119.1
C3 C2 C1 119.4(3)
C3 C2 H2A 120.3
C1 C2 H2A 120.3
C2 C3 C4 119.1(3)
C2 C3 H3A 120.4
C4 C3 H3A 120.4
C5 C4 C3 119.0(3)
C5 C4 H4A 120.5
C3 C4 H4A 120.5
N1 C5 C4 121.9(3)
N1 C5 C6 116.6(2)
C4 C5 C6 121.3(2)
N2 C6 C5 111.2(2)
N2 C6 H6A 109.4
C5 C6 H6A 109.4
N2 C6 H6B 109.4
C5 C6 H6B 109.4
H6A C6 H6B 108.0
N2 C7 C8 108.4(2)
N2 C7 H7A 110.0
C8 C7 H7A 110.0
N2 C7 H7B 110.0
C8 C7 H7B 110.0
H7A C7 H7B 108.4
N3 C8 C9 121.6(3)
N3 C8 C7 114.8(2)
C9 C8 C7 123.7(3)
C8 C9 C10 119.0(3)
C8 C9 H9A 120.5
C10 C9 H9A 120.5
C9 C10 C11 119.4(3)
C9 C10 H10A 120.3
C11 C10 H10A 120.3
C12 C11 C10 119.1(3)
C12 C11 H11A 120.4
C10 C11 H11A 120.4
N3 C12 C11 121.5(3)
N3 C12 H12A 119.3
C11 C12 H12A 119.3
N2 C13 C14 114.4(2)
N2 C13 H13A 108.7
C14 C13 H13A 108.7
N2 C13 H13B 108.7
C14 C13 H13B 108.7
H13A C13 H13B 107.6
N4 C14 C15 122.6(3)
N4 C14 C13 116.9(2)
C15 C14 C13 120.3(2)
C14 C15 C16 118.9(3)
C14 C15 H15A 120.5
C16 C15 H15A 120.5
C17 C16 C15 118.9(3)
C17 C16 H16A 120.6
C15 C16 H16A 120.6
C16 C17 C18 119.5(3)
C16 C17 H17A 120.2
C18 C17 H17A 120.2
N4 C18 C17 121.6(3)
N4 C18 C19 117.9(3)
C17 C18 C19 120.6(3)
C18 C19 Cl2 109.4(2)
C18 C19 H19A 109.8
Cl2 C19 H19A 109.8
C18 C19 H19B 109.8
Cl2 C19 H19B 109.8
H19A C19 H19B 108.2
O3 Cl3 O2 106.4(2)
O3 Cl3 O5' 121.5(5)
O2 Cl3 O5' 96.9(5)
O3 Cl3 O4 109.80(17)
O2 Cl3 O4 109.37(17)
O5' Cl3 O4 111.6(6)
O3 Cl3 O5 101.3(4)
O2 Cl3 O5 123.4(3)
O5' Cl3 O5 28.0(5)
O4 Cl3 O5 106.0(4)

loop_
_geom_bond_atom_site_label_1
_geom_bond_atom_site_label_2
_geom_bond_distance
Cu1 N1 1.995(2)
Cu1 N3 2.012(2)
Cu1 N2 2.054(2)
Cu1 Cl1 2.2447(7)
Cu1 N4 2.310(2)
Cl2 C19 1.791(3)
N1 C5 1.345(3)
N1 C1 1.350(3)
N2 C6 1.487(4)
N2 C13 1.489(3)
N2 C7 1.492(3)
N3 C12 1.343(4)
N3 C8 1.344(4)
N4 C14 1.344(3)
N4 C18 1.345(4)
C1 C2 1.378(4)
C1 H1A 0.9500
C2 C3 1.377(4)
C2 H2A 0.9500
C3 C4 1.384(4)
C3 H3A 0.9500
C4 C5 1.379(4)
C4 H4A 0.9500
C5 C6 1.509(4)
C6 H6A 0.9900
C6 H6B 0.9900
C7 C8 1.511(4)
C7 H7A 0.9900
C7 H7B 0.9900
C8 C9 1.377(4)
C9 C10 1.377(4)
C9 H9A 0.9500
C10 C11 1.379(4)
C10 H10A 0.9500
C11 C12 1.374(4)
C11 H11A 0.9500
C12 H12A 0.9500
C13 C14 1.500(4)
C13 H13A 0.9900
C13 H13B 0.9900
C14 C15 1.380(4)
C15 C16 1.383(4)
C15 H15A 0.9500
C16 C17 1.375(4)
C16 H16A 0.9500
C17 C18 1.391(4)
C17 H17A 0.9500
C18 C19 1.498(4)
C19 H19A 0.9900
C19 H19B 0.9900
Cl3 O3 1.408(3)
Cl3 O2 1.412(3)
Cl3 O5' 1.412(12)
Cl3 O4 1.425(2)
Cl3 O5 1.451(10)

loop_
_geom_torsion_atom_site_label_1
_geom_torsion_atom_site_label_2
_geom_torsion_atom_site_label_3
_geom_torsion_atom_site_label_4
_geom_torsion
N3 Cu1 N1 C5 -34.1(4)
N2 Cu1 N1 C5 4.0(2)
Cl1 Cu1 N1 C5 -165.22(18)
N4 Cu1 N1 C5 85.6(2)
N3 Cu1 N1 C1 147.7(3)
N2 Cu1 N1 C1 -174.1(2)
Cl1 Cu1 N1 C1 16.6(2)
N4 Cu1 N1 C1 -92.6(2)
N1 Cu1 N2 C6 -13.65(17)
N3 Cu1 N2 C6 154.19(18)
Cl1 Cu1 N2 C6 79.9(4)
N4 Cu1 N2 C6 -103.97(18)
N1 Cu1 N2 C13 109.11(17)
N3 Cu1 N2 C13 -83.05(17)
Cl1 Cu1 N2 C13 -157.3(3)
N4 Cu1 N2 C13 18.79(16)
N1 Cu1 N2 C7 -134.25(17)
N3 Cu1 N2 C7 33.58(16)
Cl1 Cu1 N2 C7 -40.7(5)
N4 Cu1 N2 C7 135.43(17)
N1 Cu1 N3 C12 -163.4(3)
N2 Cu1 N3 C12 158.3(2)
Cl1 Cu1 N3 C12 -32.1(2)
N4 Cu1 N3 C12 78.6(2)
N1 Cu1 N3 C8 20.0(4)
N2 Cu1 N3 C8 -18.36(19)
Cl1 Cu1 N3 C8 151.32(18)
N4 Cu1 N3 C8 -98.07(19)
N1 Cu1 N4 C14 -83.18(18)
N3 Cu1 N4 C14 79.52(18)
N2 Cu1 N4 C14 0.00(17)
Cl1 Cu1 N4 C14 179.24(16)
N1 Cu1 N4 C18 82.2(3)
N3 Cu1 N4 C18 -115.1(3)
N2 Cu1 N4 C18 165.4(3)
Cl1 Cu1 N4 C18 -15.4(3)
C5 N1 C1 C2 0.9(4)
Cu1 N1 C1 C2 179.0(2)
N1 C1 C2 C3 -1.2(4)
C1 C2 C3 C4 0.2(5)
C2 C3 C4 C5 1.0(5)
C1 N1 C5 C4 0.4(4)
Cu1 N1 C5 C4 -177.9(2)
C1 N1 C5 C6 -174.8(2)
Cu1 N1 C5 C6 6.9(3)
C3 C4 C5 N1 -1.3(4)
C3 C4 C5 C6 173.6(3)
C13 N2 C6 C5 -100.4(2)
C7 N2 C6 C5 136.3(2)
Cu1 N2 C6 C5 20.2(3)
N1 C5 C6 N2 -18.3(3)
C4 C5 C6 N2 166.5(3)
C6 N2 C7 C8 -162.2(2)
C13 N2 C7 C8 73.0(3)
Cu1 N2 C7 C8 -42.9(2)
C12 N3 C8 C9 0.8(4)
Cu1 N3 C8 C9 177.7(2)
C12 N3 C8 C7 -179.3(2)
Cu1 N3 C8 C7 -2.4(3)
N2 C7 C8 N3 31.3(3)
N2 C7 C8 C9 -148.7(3)
N3 C8 C9 C10 0.0(4)
C7 C8 C9 C10 -179.9(3)
C8 C9 C10 C11 -0.9(4)
C9 C10 C11 C12 1.0(5)
C8 N3 C12 C11 -0.8(4)
Cu1 N3 C12 C11 -177.2(2)
C10 C11 C12 N3 -0.1(5)
C6 N2 C13 C14 85.7(3)
C7 N2 C13 C14 -149.4(2)
Cu1 N2 C13 C14 -35.8(3)
C18 N4 C14 C15 -2.0(4)
Cu1 N4 C14 C15 165.9(2)
C18 N4 C14 C13 172.2(2)
Cu1 N4 C14 C13 -19.9(3)
N2 C13 C14 N4 39.1(3)
N2 C13 C14 C15 -146.5(3)
N4 C14 C15 C16 2.2(4)
C13 C14 C15 C16 -171.8(3)
C14 C15 C16 C17 -0.2(4)
C15 C16 C17 C18 -1.9(4)
C14 N4 C18 C17 -0.2(4)
Cu1 N4 C18 C17 -164.2(2)
C14 N4 C18 C19 -179.9(2)
Cu1 N4 C18 C19 16.1(4)
C16 C17 C18 N4 2.1(4)
C16 C17 C18 C19 -178.2(3)
N4 C18 C19 Cl2 77.2(3)
C17 C18 C19 Cl2 -102.6(3)

loop_
_diffrn_scan_number
_diffrn_scan_type
_diffrn_scan_start
_diffrn_scan_end
_diffrn_scan_width
_diffrn_scan_exptime
_diffrn_scan_omega
_diffrn_scan_theta
_diffrn_scan_kappa
_diffrn_scan_phi
_diffrn_scan_omega1
_diffrn_scan_theta1
_diffrn_scan_frames
1 omega -1.00 43.00 1.00 20.00 - 24.85 -128.00 81.00 0.00 0.00 44
2 omega 5.00 57.00 1.00 20.00 - 24.85 -75.00 240.00 0.00 0.00 52
3 omega -48.00 -4.00 1.00 20.00 - 24.85 -45.00 240.00 0.00 0.00 44
4 omega 12.00 47.00 1.00 20.00 - 24.85 45.00 0.00 0.00 0.00 35
5 omega 43.00 87.00 1.00 20.00 - 24.85 -128.00 81.00 0.00 0.00 44
6 omega -41.00 -4.00 1.00 20.00 - -25.62 125.00 41.00 0.00 0.00 37
7 omega 5.00 47.00 1.00 20.00 - -25.62 75.00 120.00 0.00 0.00 42
8 omega -86.00 -58.00 1.00 20.00 - -25.62 148.00 26.00 0.00 0.00 28
9 omega -5.00 47.00 1.00 20.00 - -25.62 75.00 0.00 0.00 0.00 52
10 omega -80.00 -52.00 1.00 20.00 - -25.62 -75.00 0.00 0.00 0.00 28
